data_1510858
loop_
_publ_author_name
'Hubbard, C.R.'
'Rawn, C.J.'
'Hoffmann, C.M.'
'Schneibel, J.H.'

_publ_section_title
;
 The crystal structure and thermal expansion of Mo5 Si B2
;
_journal_name_full Intermetallics
_journal_page_first 209
_journal_page_last 216
_journal_paper_doi 10.1016/S0966-9795(00)00113-8
_journal_volume 9
_journal_year 2001
_chemical_formula_sum 'B2.11 Mo5 Si0.89'
_chemical_name_systematic 'Mo5 (Si0.89 B0.11) B2'
_space_group_IT_number 140
_symmetry_space_group_name_Hall '-I 4 2c'
_symmetry_space_group_name_H-M 'I 4/m c m'
_cell_angle_alpha 90
_cell_angle_beta 90
_cell_angle_gamma 90
_cell_formula_units_Z 4
_cell_length_a 6.068
_cell_length_b 6.068
_cell_length_c 11.1353
_cell_volume 410.009
_citation_journal_id_ASTM IERME5
_cod_data_source_file boron_366.cif
_cod_data_source_block B2.11Mo5Si0.89
_cod_original_cell_volume 410.0087
_cod_database_code 1510858

loop_
_symmetry_equiv_pos_as_xyz
x,y,z
-y,x,z
-x,-y,z
y,-x,z
x,-y,-z+1/2
y,x,-z+1/2
-x,y,-z+1/2
-y,-x,-z+1/2
-x,-y,-z
y,-x,-z
x,y,-z
-y,x,-z
-x,y,z-1/2
-y,-x,z-1/2
x,-y,z-1/2
y,x,z-1/2
x+1/2,y+1/2,z+1/2
-y+1/2,x+1/2,z+1/2
-x+1/2,-y+1/2,z+1/2
y+1/2,-x+1/2,z+1/2
x+1/2,-y+1/2,-z+1
y+1/2,x+1/2,-z+1
-x+1/2,y+1/2,-z+1
-y+1/2,-x+1/2,-z+1
-x+1/2,-y+1/2,-z+1/2
y+1/2,-x+1/2,-z+1/2
x+1/2,y+1/2,-z+1/2
-y+1/2,x+1/2,-z+1/2
-x+1/2,y+1/2,z
-y+1/2,-x+1/2,z
x+1/2,-y+1/2,z
y+1/2,x+1/2,z

loop_
_atom_site_label
_atom_site_type_symbol
_atom_site_fract_x
_atom_site_fract_y
_atom_site_fract_z
_atom_site_occupancy
_atom_site_U_iso_or_equiv
B2 B 0.3772 0.8772 0 1 0.0
Mo1 Mo 0 0 0 1 0.0
B1 B 0 0 0.25 0.11 0.0
Si1 Si 0 0 0.25 0.89 0.0
Mo2 Mo 0.1638 0.6638 0.1403 1 0.0
